data_7055953
loop_
_publ_author_name
'Hu, Kun'
'Li, Feiyan'
'Zhang, Zhong'
'Liang, Fupei'

_publ_section_title
;
 Synthesis of two potential anticancer copper(ii) complex drugs: their
 crystal structure, human serum albumin/DNA binding and anticancer
 mechanism
;
_journal_issue 5
_journal_name_full 'New J. Chem.'
_journal_page_first 2062
_journal_paper_doi 10.1039/C6NJ02483A
_journal_volume 41
_journal_year 2017
_chemical_formula_moiety 'C18 H15 Cu N5 O8'
_chemical_formula_sum 'C18 H15 Cu N5 O8'
_chemical_formula_weight 492.89
_chemical_name_systematic
; 
 ? 
;
_space_group_IT_number 14
_symmetry_cell_setting monoclinic
_symmetry_space_group_name_Hall '-P 2yn'
_symmetry_space_group_name_H-M 'P 1 21/n 1'
_atom_sites_solution_hydrogens geom
_atom_sites_solution_primary direct
_atom_sites_solution_secondary difmap
_audit_creation_method SHELXL-97
_audit_update_record
;
2016-10-19 deposited with the CCDC.
2017-01-16 downloaded from the CCDC.
;
_cell_angle_alpha 90.00
_cell_angle_beta 93.537(2)
_cell_angle_gamma 90.00
_cell_formula_units_Z 4
_cell_length_a 10.0651(14)
_cell_length_b 12.3010(17)
_cell_length_c 16.281(2)
_cell_measurement_reflns_used 6871
_cell_measurement_temperature 296(2)
_cell_measurement_theta_max 2.32
_cell_measurement_theta_min 25.89
_cell_volume 2011.9(5)
_computing_cell_refinement 'Bruker SAINT'
_computing_data_collection 'Bruker APEX2'
_computing_data_reduction 'Bruker SAINT'
_computing_molecular_graphics 'Bruker SHELXTL'
_computing_publication_material 'Bruker SHELXTL'
_computing_structure_refinement 'SHELXL-97 (Sheldrick, 1997)'
_computing_structure_solution 'SHELXS-97 (Sheldrick, 1990)'
_diffrn_ambient_temperature 296(2)
_diffrn_measured_fraction_theta_full 0.998
_diffrn_measured_fraction_theta_max 0.998
_diffrn_measurement_device_type 'Bruker APEX-II CCD'
_diffrn_measurement_method '\f and \w scans'
_diffrn_radiation_monochromator graphite
_diffrn_radiation_source 'fine-focus sealed tube'
_diffrn_radiation_type MoK\a
_diffrn_radiation_wavelength 0.71073
_diffrn_reflns_av_R_equivalents 0.0292
_diffrn_reflns_av_sigmaI/netI 0.0235
_diffrn_reflns_limit_h_max 12
_diffrn_reflns_limit_h_min -12
_diffrn_reflns_limit_k_max 15
_diffrn_reflns_limit_k_min -15
_diffrn_reflns_limit_l_max 20
_diffrn_reflns_limit_l_min -19
_diffrn_reflns_number 19824
_diffrn_reflns_theta_full 26.37
_diffrn_reflns_theta_max 26.37
_diffrn_reflns_theta_min 2.08
_exptl_absorpt_coefficient_mu 1.144
_exptl_absorpt_correction_T_max 0.8749
_exptl_absorpt_correction_T_min 0.6513
_exptl_absorpt_correction_type multi-scan
_exptl_absorpt_process_details 'SADABS (Bruker, 1998)'
_exptl_crystal_density_diffrn 1.627
_exptl_crystal_density_method 'not measured'
_exptl_crystal_description block
_exptl_crystal_F_000 1004
_exptl_crystal_size_max 0.41
_exptl_crystal_size_mid 0.23
_exptl_crystal_size_min 0.12
_refine_diff_density_max 0.335
_refine_diff_density_min -0.256
_refine_diff_density_rms 0.054
_refine_ls_extinction_method none
_refine_ls_goodness_of_fit_ref 1.041
_refine_ls_hydrogen_treatment mixed
_refine_ls_matrix_type full
_refine_ls_number_parameters 299
_refine_ls_number_reflns 4114
_refine_ls_number_restraints 90
_refine_ls_restrained_S_all 1.215
_refine_ls_R_factor_all 0.0432
_refine_ls_R_factor_gt 0.0321
_refine_ls_shift/su_max 0.001
_refine_ls_shift/su_mean 0.000
_refine_ls_structure_factor_coef Fsqd
_refine_ls_weighting_details 'calc w=1/[\s^2^(Fo^2^)+(0.0504P)^2^+0.6551P] where P=(Fo^2^+2Fc^2^)/3'
_refine_ls_weighting_scheme calc
_refine_ls_wR_factor_gt 0.0864
_refine_ls_wR_factor_ref 0.0934
_reflns_number_gt 3366
_reflns_number_total 4114
_reflns_threshold_expression >2sigma(I)
_cod_data_source_file c6nj02483a2.cif
_cod_data_source_block 5-3
_cod_depositor_comments 'Adding full bibliography for 7055953--7055954.cif.'
_cod_original_cell_volume 2012.0(5)
_cod_database_code 7055953

loop_
_symmetry_equiv_pos_as_xyz
'x, y, z'
'-x+1/2, y+1/2, -z+1/2'
'-x, -y, -z'
'x-1/2, -y-1/2, z-1/2'

loop_
_atom_site_label
_atom_site_type_symbol
_atom_site_fract_x
_atom_site_fract_y
_atom_site_fract_z
_atom_site_U_iso_or_equiv
_atom_site_adp_type
_atom_site_occupancy
_atom_site_symmetry_multiplicity
_atom_site_calc_flag
_atom_site_refinement_flags
_atom_site_disorder_assembly
_atom_site_disorder_group
Cu1 Cu 0.17703(3) 0.58581(2) 0.15618(2) 0.04358(13) Uani 1 1 d . . .
O1 O 0.01947(17) 0.50178(13) 0.18737(13) 0.0491(5) Uani 1 1 d . . .
O5 O 0.0600(2) 0.71256(14) 0.13150(16) 0.0595(5) Uani 1 1 d . . .
N2 N 0.2534(2) 0.44060(17) 0.15753(13) 0.0438(5) Uani 1 1 d . . .
N1 N 0.3431(2) 0.65209(19) 0.11583(14) 0.0491(5) Uani 1 1 d . . .
C7 C 0.0403(3) 0.40149(19) 0.19032(16) 0.0429(6) Uani 1 1 d . . .
C9 C 0.3728(3) 0.4110(2) 0.14633(18) 0.0532(7) Uani 1 1 d . . .
H9 H 0.3952 0.3384 0.1552 0.064 Uiso 1 1 calc R . .
N5 N 0.0122(2) 0.70251(19) 0.05622(19) 0.0586(7) Uani 1 1 d . . .
C5 C -0.0739(3) 0.2236(2) 0.16651(19) 0.0568(7) Uani 1 1 d . . .
H5 H -0.0077 0.2023 0.1325 0.068 Uiso 1 1 calc R . .
O6 O -0.0652(2) 0.77183(19) 0.02805(19) 0.0900(8) Uani 1 1 d . . .
N3 N 0.1613(2) 0.36345(16) 0.17764(14) 0.0477(5) Uani 1 1 d . . .
H3 H 0.1807 0.2955 0.1817 0.057 Uiso 1 1 calc R . .
O7 O 0.0453(2) 0.62355(19) 0.01664(16) 0.0747(6) Uani 1 1 d . . .
C18 C 0.4595(3) 0.5973(3) 0.10418(16) 0.0518(7) Uani 1 1 d . . .
N4 N 0.2175(3) 0.5982(2) 0.34385(17) 0.0658(7) Uani 1 1 d U . .
C6 C -0.0669(3) 0.32412(19) 0.20629(16) 0.0447(6) Uani 1 1 d . . .
O2 O 0.2275(3) 0.65769(17) 0.28158(14) 0.0752(7) Uani 1 1 d U A .
C2 C -0.2685(3) 0.2859(2) 0.27021(18) 0.0581(7) Uani 1 1 d . . .
H2 H -0.3335 0.3062 0.3054 0.070 Uiso 1 1 calc R . .
C1 C -0.1650(3) 0.3559(2) 0.25736(17) 0.0496(6) Uani 1 1 d . . .
H1 H -0.1610 0.4237 0.2827 0.060 Uiso 1 1 calc R . .
O8 O -0.2015(3) 0.05885(19) 0.13993(19) 0.1012(10) Uani 1 1 d U . .
C10 C 0.4747(3) 0.4839(3) 0.12067(17) 0.0546(7) Uani 1 1 d . . .
C4 C -0.1813(4) 0.1559(2) 0.1787(2) 0.0664(9) Uani 1 1 d . . .
C13 C 0.6891(3) 0.5987(4) 0.0611(2) 0.0821(11) Uani 1 1 d U . .
H13 H 0.7602 0.6364 0.0408 0.099 Uiso 1 1 calc R . .
C14 C 0.5692(3) 0.6552(3) 0.07330(19) 0.0656(9) Uani 1 1 d U . .
C3 C -0.2772(3) 0.1865(2) 0.2317(2) 0.0650(8) Uani 1 1 d . . .
H3A H -0.3473 0.1398 0.2413 0.078 Uiso 1 1 calc R . .
O4 O 0.2257(4) 0.5013(2) 0.3392(2) 0.1177(12) Uani 1 1 d U A .
C11 C 0.5961(3) 0.4345(3) 0.1076(2) 0.0706(9) Uani 1 1 d U . .
H11 H 0.6070 0.3608 0.1189 0.085 Uiso 1 1 calc R . .
C15 C 0.5555(4) 0.7650(4) 0.0550(2) 0.0810(11) Uani 1 1 d U . .
H15 H 0.6262 0.8029 0.0344 0.097 Uiso 1 1 calc R . .
C16 C 0.4399(4) 0.8173(3) 0.0671(2) 0.0812(11) Uani 1 1 d . . .
H16 H 0.4294 0.8907 0.0545 0.097 Uiso 1 1 calc R . .
C17 C 0.3369(3) 0.7575(3) 0.0990(2) 0.0648(8) Uani 1 1 d . . .
H17 H 0.2587 0.7941 0.1092 0.078 Uiso 1 1 calc R . .
O3 O 0.2394(8) 0.6460(7) 0.4077(4) 0.090(2) Uani 0.50 1 d PU A 1
C8 C -0.1108(6) 0.0263(3) 0.0817(4) 0.124(2) Uani 1 1 d U . .
H8A H -0.0992 0.0844 0.0434 0.186 Uiso 1 1 calc R . .
H8B H -0.1450 -0.0366 0.0525 0.186 Uiso 1 1 calc R . .
H8C H -0.0267 0.0089 0.1095 0.186 Uiso 1 1 calc R . .
C12 C 0.7025(3) 0.4938(4) 0.0778(2) 0.0841(12) Uani 1 1 d U . .
H12 H 0.7827 0.4591 0.0697 0.101 Uiso 1 1 calc R . .
O3' O 0.1567(10) 0.6372(9) 0.4025(6) 0.121(3) Uani 0.50 1 d PU A 2

loop_
_atom_site_aniso_label
_atom_site_aniso_U_11
_atom_site_aniso_U_22
_atom_site_aniso_U_33
_atom_site_aniso_U_23
_atom_site_aniso_U_13
_atom_site_aniso_U_12
Cu1 0.03952(19) 0.03190(17) 0.0611(2) -0.00592(13) 0.01714(14) -0.00059(11)
O1 0.0447(9) 0.0267(8) 0.0779(13) -0.0012(8) 0.0211(9) 0.0027(7)
O5 0.0556(11) 0.0347(9) 0.0911(17) -0.0027(10) 0.0277(11) 0.0037(8)
N2 0.0411(11) 0.0404(11) 0.0505(12) -0.0047(9) 0.0093(9) 0.0061(9)
N1 0.0420(11) 0.0540(13) 0.0523(13) -0.0071(10) 0.0117(10) -0.0092(10)
C7 0.0483(14) 0.0329(12) 0.0485(14) -0.0024(10) 0.0105(11) 0.0033(10)
C9 0.0485(15) 0.0561(16) 0.0551(16) -0.0063(13) 0.0045(12) 0.0163(12)
N5 0.0405(12) 0.0421(13) 0.096(2) 0.0140(13) 0.0244(13) -0.0008(10)
C5 0.0757(19) 0.0324(13) 0.0656(18) -0.0020(12) 0.0301(15) -0.0045(12)
O6 0.0710(15) 0.0607(14) 0.140(2) 0.0356(15) 0.0213(15) 0.0233(12)
N3 0.0510(12) 0.0298(10) 0.0637(14) -0.0004(9) 0.0137(10) 0.0075(9)
O7 0.0759(15) 0.0599(13) 0.0895(17) -0.0072(12) 0.0141(13) 0.0162(12)
C18 0.0364(13) 0.080(2) 0.0394(14) -0.0149(13) 0.0051(10) -0.0096(13)
N4 0.0819(19) 0.0587(17) 0.0577(16) -0.0165(13) 0.0126(14) -0.0182(13)
C6 0.0563(15) 0.0298(11) 0.0492(15) 0.0055(10) 0.0123(12) 0.0002(10)
O2 0.1161(19) 0.0534(12) 0.0585(13) -0.0150(10) 0.0254(12) -0.0377(13)
C2 0.0662(18) 0.0537(16) 0.0573(18) 0.0055(13) 0.0268(14) -0.0026(14)
C1 0.0604(16) 0.0377(13) 0.0520(16) 0.0003(11) 0.0142(13) 0.0003(12)
O8 0.136(2) 0.0516(12) 0.123(2) -0.0254(13) 0.0657(19) -0.0413(14)
C10 0.0374(13) 0.082(2) 0.0442(15) -0.0150(14) 0.0034(11) 0.0082(13)
C4 0.095(2) 0.0347(14) 0.073(2) -0.0028(13) 0.0342(18) -0.0186(14)
C13 0.0411(16) 0.143(3) 0.063(2) -0.025(2) 0.0125(14) -0.0201(19)
C14 0.0472(15) 0.100(2) 0.0501(16) -0.0224(16) 0.0094(12) -0.0216(16)
C3 0.080(2) 0.0492(16) 0.068(2) 0.0077(14) 0.0280(17) -0.0190(15)
O4 0.198(4) 0.0497(16) 0.106(2) -0.0046(14) 0.014(2) -0.0253(19)
C11 0.0450(15) 0.108(3) 0.0583(18) -0.0138(17) 0.0019(13) 0.0183(16)
C15 0.069(2) 0.107(3) 0.068(2) -0.0115(19) 0.0173(16) -0.044(2)
C16 0.081(2) 0.079(2) 0.086(3) 0.0009(19) 0.021(2) -0.038(2)
C17 0.0602(18) 0.0579(18) 0.078(2) -0.0021(15) 0.0149(16) -0.0192(14)
O3 0.127(5) 0.091(4) 0.051(3) -0.024(3) 0.006(4) -0.013(4)
C8 0.163(4) 0.061(2) 0.157(4) -0.049(3) 0.082(4) -0.036(3)
C12 0.0357(15) 0.151(3) 0.066(2) -0.027(2) 0.0060(14) 0.010(2)
O3' 0.158(7) 0.125(6) 0.086(5) -0.026(4) 0.057(6) 0.001(6)

loop_
_atom_type_symbol
_atom_type_description
_atom_type_scat_dispersion_real
_atom_type_scat_dispersion_imag
_atom_type_scat_source
C C 0.0033 0.0016 'International Tables Vol C Tables 4.2.6.8 and 6.1.1.4'
H H 0.0000 0.0000 'International Tables Vol C Tables 4.2.6.8 and 6.1.1.4'
Cu Cu 0.3201 1.2651 'International Tables Vol C Tables 4.2.6.8 and 6.1.1.4'
N N 0.0061 0.0033 'International Tables Vol C Tables 4.2.6.8 and 6.1.1.4'
O O 0.0106 0.0060 'International Tables Vol C Tables 4.2.6.8 and 6.1.1.4'

loop_
_geom_angle_atom_site_label_1
_geom_angle_atom_site_label_2
_geom_angle_atom_site_label_3
_geom_angle
N2 Cu1 O5 162.84(10)
N2 Cu1 O1 80.80(8)
O5 Cu1 O1 89.28(7)
N2 Cu1 N1 92.32(9)
O5 Cu1 N1 96.36(9)
O1 Cu1 N1 171.96(8)
N2 Cu1 O2 106.45(9)
O5 Cu1 O2 88.45(10)
O1 Cu1 O2 96.41(8)
N1 Cu1 O2 89.50(9)
C7 O1 Cu1 112.87(16)
N5 O5 Cu1 107.38(15)
C9 N2 N3 119.2(2)
C9 N2 Cu1 129.3(2)
N3 N2 Cu1 111.34(14)
C17 N1 C18 118.7(3)
C17 N1 Cu1 115.8(2)
C18 N1 Cu1 125.48(19)
O1 C7 N3 119.5(2)
O1 C7 C6 121.4(2)
N3 C7 C6 119.1(2)
N2 C9 C10 123.7(3)
N2 C9 H9 118.2
C10 C9 H9 118.2
O7 N5 O6 122.9(3)
O7 N5 O5 118.5(2)
O6 N5 O5 118.6(3)
C4 C5 C6 118.8(3)
C4 C5 H5 120.6
C6 C5 H5 120.6
C7 N3 N2 115.4(2)
C7 N3 H3 122.3
N2 N3 H3 122.3
N1 C18 C10 122.4(2)
N1 C18 C14 119.1(3)
C10 C18 C14 118.5(3)
O4 N4 O3 122.1(5)
O4 N4 O2 121.2(3)
O3 N4 O2 113.1(5)
O4 N4 O3' 117.7(6)
O3 N4 O3' 39.7(4)
O2 N4 O3' 117.1(6)
C1 C6 C5 120.7(2)
C1 C6 C7 118.7(2)
C5 C6 C7 120.4(2)
N4 O2 Cu1 118.44(17)
C3 C2 C1 120.9(3)
C3 C2 H2 119.5
C1 C2 H2 119.5
C2 C1 C6 119.3(2)
C2 C1 H1 120.4
C6 C1 H1 120.4
C4 O8 C8 118.4(3)
C11 C10 C18 118.9(3)
C11 C10 C9 114.7(3)
C18 C10 C9 126.3(2)
O8 C4 C3 115.9(3)
O8 C4 C5 123.8(3)
C3 C4 C5 120.3(3)
C12 C13 C14 121.7(3)
C12 C13 H13 119.2
C14 C13 H13 119.2
C15 C14 C13 121.4(3)
C15 C14 C18 119.4(3)
C13 C14 C18 119.2(4)
C2 C3 C4 119.9(3)
C2 C3 H3A 120.1
C4 C3 H3A 120.1
C10 C11 C12 121.3(4)
C10 C11 H11 119.4
C12 C11 H11 119.4
C16 C15 C14 120.4(3)
C16 C15 H15 119.8
C14 C15 H15 119.8
C15 C16 C17 117.9(4)
C15 C16 H16 121.1
C17 C16 H16 121.1
N1 C17 C16 124.4(3)
N1 C17 H17 117.8
C16 C17 H17 117.8
O8 C8 H8A 109.5
O8 C8 H8B 109.5
H8A C8 H8B 109.5
O8 C8 H8C 109.5
H8A C8 H8C 109.5
H8B C8 H8C 109.5
C13 C12 C11 120.4(3)
C13 C12 H12 119.8
C11 C12 H12 119.8

loop_
_geom_bond_atom_site_label_1
_geom_bond_atom_site_label_2
_geom_bond_distance
Cu1 N2 1.944(2)
Cu1 O5 1.980(2)
Cu1 O1 1.9851(17)
Cu1 N1 2.006(2)
Cu1 O2 2.254(2)
O1 C7 1.252(3)
O5 N5 1.295(3)
N2 C9 1.280(3)
N2 N3 1.380(3)
N1 C17 1.326(4)
N1 C18 1.376(3)
C7 N3 1.333(3)
C7 C6 1.474(3)
C9 C10 1.444(4)
C9 H9 0.9300
N5 O7 1.223(3)
N5 O6 1.225(3)
C5 C4 1.389(4)
C5 C6 1.395(4)
C5 H5 0.9300
N3 H3 0.8600
C18 C10 1.426(4)
C18 C14 1.430(4)
N4 O4 1.198(3)
N4 O3 1.203(7)
N4 O2 1.260(3)
N4 O3' 1.261(8)
C6 C1 1.386(4)
C2 C3 1.375(4)
C2 C1 1.377(4)
C2 H2 0.9300
C1 H1 0.9300
O8 C4 1.360(4)
O8 C8 1.414(5)
C10 C11 1.392(4)
C4 C3 1.386(4)
C13 C12 1.324(6)
C13 C14 1.417(5)
C13 H13 0.9300
C14 C15 1.388(6)
C3 H3A 0.9300
C11 C12 1.408(5)
C11 H11 0.9300
C15 C16 1.355(6)
C15 H15 0.9300
C16 C17 1.398(4)
C16 H16 0.9300
C17 H17 0.9300
C8 H8A 0.9600
C8 H8B 0.9600
C8 H8C 0.9600
C12 H12 0.9300

loop_
_geom_torsion_atom_site_label_1
_geom_torsion_atom_site_label_2
_geom_torsion_atom_site_label_3
_geom_torsion_atom_site_label_4
_geom_torsion
N2 Cu1 O1 C7 -2.15(19)
O5 Cu1 O1 C7 163.8(2)
N1 Cu1 O1 C7 29.2(7)
O2 Cu1 O1 C7 -107.8(2)
N2 Cu1 O5 N5 -32.1(4)
O1 Cu1 O5 N5 -86.40(15)
N1 Cu1 O5 N5 87.85(16)
O2 Cu1 O5 N5 177.18(15)
O5 Cu1 N2 C9 128.3(3)
O1 Cu1 N2 C9 -176.3(3)
N1 Cu1 N2 C9 7.9(3)
O2 Cu1 N2 C9 -82.2(3)
O5 Cu1 N2 N3 -55.0(4)
O1 Cu1 N2 N3 0.42(17)
N1 Cu1 N2 N3 -175.40(17)
O2 Cu1 N2 N3 94.43(17)
N2 Cu1 N1 C17 175.6(2)
O5 Cu1 N1 C17 10.4(2)
O1 Cu1 N1 C17 144.6(6)
O2 Cu1 N1 C17 -77.9(2)
N2 Cu1 N1 C18 -4.0(2)
O5 Cu1 N1 C18 -169.2(2)
O1 Cu1 N1 C18 -35.0(8)
O2 Cu1 N1 C18 102.5(2)
Cu1 O1 C7 N3 3.6(3)
Cu1 O1 C7 C6 -175.4(2)
N3 N2 C9 C10 176.4(2)
Cu1 N2 C9 C10 -7.1(4)
Cu1 O5 N5 O7 -0.4(3)
Cu1 O5 N5 O6 178.91(19)
O1 C7 N3 N2 -3.4(4)
C6 C7 N3 N2 175.7(2)
C9 N2 N3 C7 178.3(2)
Cu1 N2 N3 C7 1.3(3)
C17 N1 C18 C10 -180.0(3)
Cu1 N1 C18 C10 -0.4(4)
C17 N1 C18 C14 -0.9(4)
Cu1 N1 C18 C14 178.67(19)
C4 C5 C6 C1 0.3(5)
C4 C5 C6 C7 -175.6(3)
O1 C7 C6 C1 -32.9(4)
N3 C7 C6 C1 148.0(3)
O1 C7 C6 C5 143.0(3)
N3 C7 C6 C5 -36.0(4)
O4 N4 O2 Cu1 24.9(5)
O3 N4 O2 Cu1 -176.0(5)
O3' N4 O2 Cu1 -132.2(6)
N2 Cu1 O2 N4 -42.0(3)
O5 Cu1 O2 N4 129.4(3)
O1 Cu1 O2 N4 40.3(3)
N1 Cu1 O2 N4 -134.3(3)
C3 C2 C1 C6 -1.5(5)
C5 C6 C1 C2 1.6(4)
C7 C6 C1 C2 177.5(3)
N1 C18 C10 C11 -179.7(3)
C14 C18 C10 C11 1.2(4)
N1 C18 C10 C9 3.7(4)
C14 C18 C10 C9 -175.3(3)
N2 C9 C10 C11 -176.6(3)
N2 C9 C10 C18 0.0(5)
C8 O8 C4 C3 176.6(4)
C8 O8 C4 C5 -2.3(6)
C6 C5 C4 O8 176.6(3)
C6 C5 C4 C3 -2.2(5)
C12 C13 C14 C15 -179.5(3)
C12 C13 C14 C18 -0.2(5)
N1 C18 C14 C15 -0.6(4)
C10 C18 C14 C15 178.5(3)
N1 C18 C14 C13 -179.8(3)
C10 C18 C14 C13 -0.7(4)
C1 C2 C3 C4 -0.5(5)
O8 C4 C3 C2 -176.6(3)
C5 C4 C3 C2 2.3(5)
C18 C10 C11 C12 -0.8(4)
C9 C10 C11 C12 176.2(3)
C13 C14 C15 C16 179.9(3)
C18 C14 C15 C16 0.7(5)
C14 C15 C16 C17 0.7(6)
C18 N1 C17 C16 2.4(5)
Cu1 N1 C17 C16 -177.2(3)
C15 C16 C17 N1 -2.3(6)
C14 C13 C12 C11 0.7(6)
C10 C11 C12 C13 -0.2(5)
